data_2311639
loop_
_publ_author_name
'Tawfiq, Kinaan M.'
'Miller, Gary J.'
'Al-Jeboori, Mohamad J'
'Fennell, Paul S.'
'Coles, Simon J.'
'Tizzard, Graham J.'
'Wilson, Claire'
'Potgieter, Herman'

_publ_section_title
;
 Comparison of the structural motifs and packing arrangements of six novel
 derivatives and one polymorph of
 2-(1-phenyl-1H-1,2,3-triazol-4-yl)pyridine.
;
_journal_issue 'Pt 2'
_journal_name_full 'Acta crystallographica Section B, Structural science, crystal engineering and materials'
_journal_page_first 379
_journal_page_last 389
_journal_paper_doi 10.1107/S2052520614001152
_journal_volume 70
_journal_year 2014
_chemical_formula_moiety 'C14 H9 N5'
_chemical_formula_sum 'C14 H9 N5'
_chemical_formula_weight 247.26
_chemical_name_common
;
'4-(4-(pyridin-2-yl)-1H-1,2,3-triazol-1-yl)benzonitrile'
;
_space_group_crystal_system monoclinic
_space_group_IT_number 15
_space_group_name_Hall '-C 2yc'
_space_group_name_H-M_alt 'C 1 2/c 1'
_atom_sites_solution_hydrogens geom
_atom_sites_solution_primary direct
_atom_sites_solution_secondary difmap
_audit_creation_method
;
  Olex2 1.1
  (compiled 2011.11.01 svn.r2039, GUI svn.r3906)
;
_cell_angle_alpha 90.00
_cell_angle_beta 92.354(8)
_cell_angle_gamma 90.00
_cell_formula_units_Z 8
_cell_length_a 16.0427(19)
_cell_length_b 5.8677(6)
_cell_length_c 24.487(3)
_cell_measurement_reflns_used 7318
_cell_measurement_temperature 100
_cell_measurement_theta_max 27.5
_cell_measurement_theta_min 3.1
_cell_volume 2303.1(5)
_computing_cell_refinement
;
CrystalClear-SM Expert 2.0 r7 (Rigaku, 2011)
;
_computing_data_collection
;
CrystalClear-SM Expert 2.0 r7 (Rigaku, 2011)
;
_computing_data_reduction
;
CrystalClear-SM Expert 2.0 r7 (Rigaku, 2011)
;
_computing_molecular_graphics
;
O. V. Dolomanov, L. J. Bourhis, R. J. Gildea, J. A. K. Howard and H. Puschmann,
OLEX2: a complete structure solution, refinement and analysis program.
J. Appl. Cryst. (2009). 42, 339-341.
;
_computing_publication_material
;
O. V. Dolomanov, L. J. Bourhis, R. J. Gildea, J. A. K. Howard and H. Puschmann,
OLEX2: a complete structure solution, refinement and analysis program.
J. Appl. Cryst. (2009). 42, 339-341.
;
_computing_structure_refinement
;
SHELXL, G.M. Sheldrick, Acta Cryst.
2008). A64, 112-122
;
_computing_structure_solution
;
SHELXS, G.M. Sheldrick, Acta Cryst.
(2008). A64, 112-122
;
_diffrn_ambient_temperature 100(2)
_diffrn_detector_area_resol_mean 28.5714
_diffrn_measured_fraction_theta_full 0.972
_diffrn_measured_fraction_theta_max 0.972
_diffrn_measurement_device 'four-circle \k goniometer'
_diffrn_measurement_device_type 'Rigaku AFC12 (Right)'
_diffrn_measurement_method 'profile data from \w-scans'
_diffrn_radiation_type MoK\a
_diffrn_radiation_wavelength 0.71075
_diffrn_reflns_av_R_equivalents 0.0605
_diffrn_reflns_limit_h_max 20
_diffrn_reflns_limit_h_min -20
_diffrn_reflns_limit_k_max 6
_diffrn_reflns_limit_k_min -7
_diffrn_reflns_limit_l_max 27
_diffrn_reflns_limit_l_min -31
_diffrn_reflns_number 9891
_diffrn_reflns_theta_full 27.48
_diffrn_reflns_theta_max 27.48
_diffrn_reflns_theta_min 3.10
_exptl_absorpt_coefficient_mu 0.092
_exptl_absorpt_correction_T_max 1.000
_exptl_absorpt_correction_T_min 0.677
_exptl_absorpt_correction_type multi-scan
_exptl_absorpt_process_details
;
CrystalClear-SM Expert 2.0 r7 (Rigaku, 2011)
;
_exptl_crystal_colour Colourless
_exptl_crystal_density_diffrn 1.426
_exptl_crystal_density_method 'not measured'
_exptl_crystal_description Needle
_exptl_crystal_F_000 1024
_exptl_crystal_size_max 0.22
_exptl_crystal_size_mid 0.14
_exptl_crystal_size_min 0.04
_refine_diff_density_max 0.291
_refine_diff_density_min -0.252
_refine_ls_extinction_method none
_refine_ls_goodness_of_fit_ref 1.058
_refine_ls_hydrogen_treatment constr
_refine_ls_matrix_type full
_refine_ls_number_parameters 172
_refine_ls_number_reflns 2638
_refine_ls_number_restraints 0
_refine_ls_restrained_S_all 1.058
_refine_ls_R_factor_all 0.0562
_refine_ls_R_factor_gt 0.0459
_refine_ls_shift/su_max 0.002
_refine_ls_shift/su_mean 0.000
_refine_ls_structure_factor_coef Fsqd
_refine_ls_weighting_details 'calc w=1/[\s^2^(Fo^2^)+(0.0528P)^2^+1.8279P] where P=(Fo^2^+2Fc^2^)/3'
_refine_ls_weighting_scheme calc
_refine_ls_wR_factor_gt 0.1147
_refine_ls_wR_factor_ref 0.1206
_reflns_number_gt 2154
_reflns_number_total 2638
_reflns_threshold_expression >2\s(I)
_cod_data_source_file eb5029sup1.cif
_cod_data_source_block L7
_cod_database_code 2311639

loop_
_space_group_symop_id
_space_group_symop_operation_xyz
1 'x, y, z'
2 '-x, y, -z+1/2'
3 'x+1/2, y+1/2, z'
4 '-x+1/2, y+1/2, -z+1/2'
5 '-x, -y, -z'
6 'x, -y, z-1/2'
7 '-x+1/2, -y+1/2, -z'
8 'x+1/2, -y+1/2, z-1/2'

loop_
_atom_site_type_symbol
_atom_site_label
_atom_site_fract_x
_atom_site_fract_y
_atom_site_fract_z
_atom_site_U_iso_or_equiv
_atom_site_adp_type
_atom_site_calc_flag
_atom_site_refinement_flags
_atom_site_occupancy
_atom_site_symmetry_multiplicity
N N1 0.35743(7) 0.2188(2) 0.47731(5) 0.0177(3) Uani d . 1 1
N N3 0.32562(8) 0.5052(2) 0.42604(5) 0.0220(3) Uani d . 1 1
C C3 0.46589(9) 0.2117(2) 0.54970(6) 0.0202(3) Uani d . 1 1
H H3 0.4851 0.3560 0.5379 0.024 Uiso calc R 1 1
N N4 0.55444(9) -0.3310(3) 0.68852(6) 0.0344(4) Uani d . 1 1
C C5 0.47687(9) -0.1099(2) 0.61043(6) 0.0195(3) Uani d . 1 1
C C6 0.39778(9) 0.1079(2) 0.52296(6) 0.0172(3) Uani d . 1 1
C C7 0.50536(9) 0.1029(2) 0.59359(6) 0.0209(3) Uani d . 1 1
H H7 0.5518 0.1725 0.6123 0.025 Uiso calc R 1 1
N N5 0.18609(8) 0.1422(2) 0.34327(5) 0.0222(3) Uani d . 1 1
C C9 0.23253(9) 0.3287(2) 0.35441(6) 0.0186(3) Uani d . 1 1
C C10 0.40805(9) -0.2120(2) 0.58360(6) 0.0209(3) Uani d . 1 1
H H10 0.3885 -0.3560 0.5954 0.025 Uiso calc R 1 1
C C11 0.36849(9) -0.1020(2) 0.53979(6) 0.0191(3) Uani d . 1 1
H H11 0.3215 -0.1698 0.5213 0.023 Uiso calc R 1 1
C C12 0.52014(9) -0.2301(3) 0.65463(6) 0.0235(3) Uani d . 1 1
N N2 0.36875(8) 0.4461(2) 0.47029(5) 0.0215(3) Uani d . 1 1
C C14 0.13583(10) 0.1492(3) 0.29828(6) 0.0250(3) Uani d . 1 1
H H14 0.1026 0.0189 0.2897 0.030 Uiso calc R 1 1
C C15 0.23084(10) 0.5219(3) 0.32145(6) 0.0223(3) Uani d . 1 1
H H15 0.2652 0.6493 0.3306 0.027 Uiso calc R 1 1
C C16 0.30640(9) 0.1329(2) 0.43690(6) 0.0184(3) Uani d . 1 1
H H16 0.2885 -0.0204 0.4322 0.022 Uiso calc R 1 1
C C17 0.28639(9) 0.3169(2) 0.40433(6) 0.0183(3) Uani d . 1 1
C C18 0.17840(10) 0.5253(3) 0.27525(6) 0.0249(3) Uani d . 1 1
H H18 0.1760 0.6551 0.2520 0.030 Uiso calc R 1 1
C C19 0.12936(10) 0.3355(3) 0.26343(6) 0.0250(3) Uani d . 1 1
H H19 0.0922 0.3331 0.2322 0.030 Uiso calc R 1 1

loop_
_atom_site_aniso_label
_atom_site_aniso_U_11
_atom_site_aniso_U_22
_atom_site_aniso_U_33
_atom_site_aniso_U_12
_atom_site_aniso_U_13
_atom_site_aniso_U_23
N1 0.0184(6) 0.0143(5) 0.0202(6) -0.0022(5) -0.0014(5) -0.0016(4)
N3 0.0236(7) 0.0181(6) 0.0239(6) -0.0020(5) -0.0044(5) -0.0005(5)
C3 0.0209(7) 0.0173(6) 0.0224(7) -0.0034(6) -0.0004(5) -0.0020(5)
N4 0.0316(8) 0.0385(8) 0.0325(8) -0.0031(6) -0.0070(6) 0.0057(6)
C5 0.0186(7) 0.0214(7) 0.0185(7) 0.0011(6) -0.0006(5) -0.0018(5)
C6 0.0175(7) 0.0170(6) 0.0171(6) 0.0015(5) -0.0008(5) -0.0022(5)
C7 0.0171(7) 0.0226(7) 0.0229(7) -0.0031(6) -0.0025(5) -0.0041(6)
N5 0.0235(7) 0.0205(6) 0.0224(6) -0.0028(5) -0.0022(5) -0.0010(5)
C9 0.0182(7) 0.0187(7) 0.0189(7) -0.0001(5) 0.0000(5) -0.0009(5)
C10 0.0215(7) 0.0185(7) 0.0224(7) -0.0013(6) -0.0003(6) -0.0011(5)
C11 0.0175(7) 0.0177(7) 0.0220(7) -0.0018(5) -0.0018(5) -0.0035(5)
C12 0.0206(7) 0.0252(7) 0.0246(8) -0.0022(6) -0.0016(6) -0.0001(6)
N2 0.0250(7) 0.0137(6) 0.0255(7) -0.0018(5) -0.0045(5) -0.0001(5)
C14 0.0254(8) 0.0257(8) 0.0235(7) -0.0060(6) -0.0042(6) -0.0023(6)
C15 0.0239(8) 0.0190(7) 0.0240(7) -0.0020(6) -0.0012(6) 0.0002(5)
C16 0.0175(7) 0.0180(7) 0.0195(7) -0.0028(5) -0.0016(5) -0.0024(5)
C17 0.0171(7) 0.0175(7) 0.0204(7) -0.0014(5) 0.0004(5) -0.0021(5)
C18 0.0282(8) 0.0233(8) 0.0231(7) 0.0027(6) 0.0000(6) 0.0034(6)
C19 0.0243(8) 0.0302(8) 0.0201(7) 0.0019(6) -0.0044(6) -0.0009(6)

loop_
_atom_type_symbol
_atom_type_description
_atom_type_scat_dispersion_real
_atom_type_scat_dispersion_imag
_atom_type_scat_source
C C 0.0033 0.0016 'International Tables Vol C Tables 4.2.6.8 and 6.1.1.4'
H H 0.0000 0.0000 'International Tables Vol C Tables 4.2.6.8 and 6.1.1.4'
N N 0.0061 0.0033 'International Tables Vol C Tables 4.2.6.8 and 6.1.1.4'

loop_
_geom_angle_atom_site_label_1
_geom_angle_atom_site_label_2
_geom_angle_atom_site_label_3
_geom_angle
N2 N1 C6 119.25(11)
C16 N1 C6 130.10(12)
C16 N1 N2 110.64(11)
N2 N3 C17 109.09(12)
C6 C3 H3 120.3
C7 C3 H3 120.3
C7 C3 C6 119.33(13)
C7 C5 C12 120.27(13)
C10 C5 C7 120.40(13)
C10 C5 C12 119.29(14)
C3 C6 N1 119.46(13)
C11 C6 N1 119.33(13)
C11 C6 C3 121.21(13)
C3 C7 C5 119.84(13)
C3 C7 H7 120.1
C5 C7 H7 120.1
C14 N5 C9 116.85(13)
N5 C9 C15 123.21(14)
N5 C9 C17 115.59(12)
C15 C9 C17 121.20(13)
C5 C10 H10 120.2
C11 C10 C5 119.57(14)
C11 C10 H10 120.2
C6 C11 H11 120.2
C10 C11 C6 119.64(13)
C10 C11 H11 120.2
N4 C12 C5 177.84(17)
N3 N2 N1 107.24(11)
N5 C14 H14 118.1
N5 C14 C19 123.86(14)
C19 C14 H14 118.1
C9 C15 H15 120.5
C18 C15 C9 118.93(14)
C18 C15 H15 120.5
N1 C16 H16 127.7
N1 C16 C17 104.58(12)
C17 C16 H16 127.7
N3 C17 C9 122.05(12)
N3 C17 C16 108.45(12)
C16 C17 C9 129.50(13)
C15 C18 H18 120.7
C15 C18 C19 118.68(14)
C19 C18 H18 120.7
C14 C19 H19 120.8
C18 C19 C14 118.47(14)
C18 C19 H19 120.8

loop_
_geom_bond_atom_site_label_1
_geom_bond_atom_site_label_2
_geom_bond_distance
N1 C6 1.4256(18)
N1 N2 1.3578(17)
N1 C16 1.3551(17)
N3 N2 1.3083(17)
N3 C17 1.3680(18)
C3 H3 0.9500
C3 C6 1.391(2)
C3 C7 1.381(2)
N4 C12 1.142(2)
C5 C7 1.398(2)
C5 C10 1.396(2)
C5 C12 1.445(2)
C6 C11 1.387(2)
C7 H7 0.9500
N5 C9 1.3456(18)
N5 C14 1.3389(19)
C9 C15 1.391(2)
C9 C17 1.4694(19)
C10 H10 0.9500
C10 C11 1.384(2)
C11 H11 0.9500
C14 H14 0.9500
C14 C19 1.388(2)
C15 H15 0.9500
C15 C18 1.382(2)
C16 H16 0.9500
C16 C17 1.373(2)
C18 H18 0.9500
C18 C19 1.387(2)
C19 H19 0.9500

loop_
_geom_torsion_atom_site_label_1
_geom_torsion_atom_site_label_2
_geom_torsion_atom_site_label_3
_geom_torsion_atom_site_label_4
_geom_torsion
N1 C6 C11 C10 179.13(12)
N1 C16 C17 N3 -0.02(16)
N1 C16 C17 C9 -179.56(14)
C3 C6 C11 C10 -0.7(2)
C5 C10 C11 C6 0.2(2)
C6 N1 N2 N3 179.99(11)
C6 N1 C16 C17 -179.97(13)
C6 C3 C7 C5 0.3(2)
C7 C3 C6 N1 -179.38(12)
C7 C3 C6 C11 0.4(2)
C7 C5 C10 C11 0.6(2)
C7 C5 C12 N4 -128(4)
N5 C9 C15 C18 0.8(2)
N5 C9 C17 N3 -168.23(13)
N5 C9 C17 C16 11.3(2)
N5 C14 C19 C18 0.8(2)
C9 N5 C14 C19 -0.1(2)
C9 C15 C18 C19 -0.1(2)
C10 C5 C7 C3 -0.9(2)
C10 C5 C12 N4 50(5)
C12 C5 C7 C3 177.05(14)
C12 C5 C10 C11 -177.32(13)
N2 N1 C6 C3 -19.19(19)
N2 N1 C6 C11 161.01(13)
N2 N1 C16 C17 0.00(15)
N2 N3 C17 C9 179.61(12)
N2 N3 C17 C16 0.04(17)
C14 N5 C9 C15 -0.7(2)
C14 N5 C9 C17 179.39(13)
C15 C9 C17 N3 11.9(2)
C15 C9 C17 C16 -168.67(15)
C15 C18 C19 C14 -0.7(2)
C16 N1 C6 C3 160.78(14)
C16 N1 C6 C11 -19.0(2)
C16 N1 N2 N3 0.02(15)
C17 N3 N2 N1 -0.03(16)
C17 C9 C15 C18 -179.30(13)
